data_7718577
loop_
_publ_author_name
'Koay, HuiJing'
'Haskali, Mohammad B.'
'Van Zuylekom, Jessica'
'Cullinane, Carleen'
'McLean, Catriona A.'
'White, Jonathan M.'
'Roselt, Peter D.'
'Donnelly, Paul S.'

_publ_section_title
;
 A gallium fluoride-18 complex containing a pentadentate macrocyclic
 ligand with a dimethylaminostilbene functional group designed for
 diagnostic imaging of Alzheimer's disease.
;
_journal_issue 22
_journal_name_full 'Dalton transactions (Cambridge, England : 2003)'
_journal_page_first 8945
_journal_page_last 8955
_journal_paper_doi 10.1039/d5dt00621j
_journal_volume 54
_journal_year 2025
_chemical_formula_sum 'C27 H36 F Ga N4 O5'
_chemical_formula_weight 585.32
_space_group_crystal_system monoclinic
_space_group_IT_number 14
_space_group_name_Hall '-P 2ybc'
_space_group_name_H-M_alt 'P 1 21/c 1'
_atom_sites_solution_hydrogens mixed
_audit_creation_method SHELXL-2018/3
_audit_update_record
;
2024-10-31 deposited with the CCDC.	2025-04-28 downloaded from the CCDC.
;
_cell_angle_alpha 90
_cell_angle_beta 93.08(3)
_cell_angle_gamma 90
_cell_formula_units_Z 4
_cell_length_a 26.084(5)
_cell_length_b 7.3810(15)
_cell_length_c 13.419(3)
_cell_measurement_reflns_used 982
_cell_measurement_temperature 100.0(2)
_cell_measurement_theta_max 22.16
_cell_measurement_theta_min 3.01
_cell_volume 2579.8(9)
_computing_cell_refinement 'XDS (Kabsch, 2010)'
_computing_data_collection 'AS QEGUI'
_computing_data_reduction 'XDS (Kabsch, 2010)'
_computing_structure_refinement 'SHELXL-2018/3 (Sheldrick, 2018)'
_computing_structure_solution 'SHELXT 2018/2 (Sheldrick, 2018)'
_diffrn_ambient_temperature 100.0(2)
_diffrn_detector_area_resol_mean 13.3
_diffrn_measured_fraction_theta_full 0.965
_diffrn_measured_fraction_theta_max 0.781
_diffrn_measurement_device_type 'MX1 Beamline Australian Synchrotron'
_diffrn_measurement_method 'Omega Scan'
_diffrn_radiation_monochromator 'Silicon Double Crystal'
_diffrn_radiation_source 'MX1 Beamline Australian Synchrotron'
_diffrn_radiation_type Synchrotron
_diffrn_radiation_wavelength 0.710755
_diffrn_reflns_av_R_equivalents 0.0462
_diffrn_reflns_av_unetI/netI 0.0287
_diffrn_reflns_Laue_measured_fraction_full 0.965
_diffrn_reflns_Laue_measured_fraction_max 0.781
_diffrn_reflns_limit_h_max 33
_diffrn_reflns_limit_h_min -33
_diffrn_reflns_limit_k_max 9
_diffrn_reflns_limit_k_min -9
_diffrn_reflns_limit_l_max 16
_diffrn_reflns_limit_l_min -16
_diffrn_reflns_number 31848
_diffrn_reflns_point_group_measured_fraction_full 0.965
_diffrn_reflns_point_group_measured_fraction_max 0.781
_diffrn_reflns_theta_full 25.243
_diffrn_reflns_theta_max 29.117
_diffrn_reflns_theta_min 0.782
_exptl_absorpt_coefficient_mu 1.120
_exptl_absorpt_correction_T_max 0.8622
_exptl_absorpt_correction_T_min 0.7197
_exptl_absorpt_correction_type multi-scan
_exptl_absorpt_process_details 'sadabs (Bruker, 2001)'
_exptl_crystal_colour COLOURLESS
_exptl_crystal_density_diffrn 1.507
_exptl_crystal_description PRISM
_exptl_crystal_F_000 1224
_exptl_crystal_size_max 0.05
_exptl_crystal_size_mid 0.04
_exptl_crystal_size_min 0.03
_refine_diff_density_max 0.575
_refine_diff_density_min -0.701
_refine_diff_density_rms 0.065
_refine_ls_extinction_method none
_refine_ls_goodness_of_fit_ref 1.095
_refine_ls_hydrogen_treatment mixed
_refine_ls_matrix_type full
_refine_ls_number_parameters 354
_refine_ls_number_reflns 5411
_refine_ls_number_restraints 4
_refine_ls_restrained_S_all 1.096
_refine_ls_R_factor_all 0.0447
_refine_ls_R_factor_gt 0.0390
_refine_ls_shift/su_max 0.003
_refine_ls_shift/su_mean 0.000
_refine_ls_structure_factor_coef Fsqd
_refine_ls_weighting_details 'w=1/[\s^2^(Fo^2^)+(0.0738P)^2^+0.4270P] where P=(Fo^2^+2Fc^2^)/3'
_refine_ls_weighting_scheme calc
_refine_ls_wR_factor_gt 0.1098
_refine_ls_wR_factor_ref 0.1140
_reflns_Friedel_coverage 0.000
_reflns_number_gt 4693
_reflns_number_total 5411
_reflns_threshold_expression 'I > 2\s(I)'
_cod_data_source_file d5dt00621j2.cif
_cod_data_source_block shelx
_cod_depositor_comments
;
The following automatic conversions were performed:

data item '_exptl_absorpt_correction_type' value 'Multi-Scan' was
changed to 'multi-scan' in accordance with the
/home/data/users/saulius/crontab/automatic-downloads/rss-feeds/RSC/lib/dictionaries/cif_core.dic
dictionary named 'cif_core.dic' version 2.4.2 last updated on
2011-04-26.

Automatic conversion script
Id: cif_fix_values 8170 2020-07-09 18:12:32Z antanas 

 Adding full bibliography for 7718577.cif.
;
_cod_original_sg_symbol_H-M 'P 21/c'
_cod_database_code 7718577
_shelx_shelxl_version_number 2018/3
_shelx_space_group_comment
;
The symmetry employed for this shelxl refinement is uniquely defined
by the following loop, which should always be used as a source of
symmetry information in preference to the above space-group names.
They are only intended as comments.
;
_diffrn_measurement_detector_type 'Dectris Eiger2 9M'

loop_
_space_group_symop_operation_xyz
'x, y, z'
'-x, y+1/2, -z+1/2'
'-x, -y, -z'
'x, -y-1/2, z-1/2'

loop_
_atom_site_label
_atom_site_type_symbol
_atom_site_fract_x
_atom_site_fract_y
_atom_site_fract_z
_atom_site_U_iso_or_equiv
_atom_site_adp_type
_atom_site_occupancy
_atom_site_site_symmetry_order
_atom_site_calc_flag
_atom_site_refinement_flags_posn
_atom_site_refinement_flags_adp
_atom_site_refinement_flags_occupancy
_atom_site_disorder_assembly
_atom_site_disorder_group
Ga1 Ga 0.84752(2) 0.64576(3) 0.52584(2) 0.03270(10) Uani 1 1 d . . . . .
F1 F 0.83604(5) 0.88881(18) 0.52680(9) 0.0412(3) Uani 1 1 d . . . . .
O1 O 0.91422(6) 0.6768(2) 0.60202(11) 0.0382(3) Uani 1 1 d . . . . .
O2 O 0.80735(6) 0.5842(2) 0.63711(10) 0.0376(3) Uani 1 1 d . . . . .
O3 O 0.79224(7) 0.3658(2) 0.74593(12) 0.0478(4) Uani 1 1 d . . . . .
N2 N 0.78815(7) 0.5982(2) 0.41401(13) 0.0350(4) Uani 1 1 d . . . . .
O4 O 0.98948(7) 0.8165(3) 0.58805(13) 0.0490(4) Uani 1 1 d . . . . .
N1 N 0.89523(8) 0.6450(2) 0.40647(14) 0.0369(4) Uani 1 1 d . . . . .
N3 N 0.85683(7) 0.3622(2) 0.51808(13) 0.0355(4) Uani 1 1 d . . . . .
O5 O 1.03044(9) 0.8946(3) 0.77746(15) 0.0636(5) Uani 1 1 d DG . . . .
N4 N 0.33840(8) 0.7040(3) -0.08904(16) 0.0475(5) Uani 1 1 d . . . . .
C16 C 0.74639(9) 0.7359(3) 0.42609(17) 0.0399(5) Uani 1 1 d . . . . .
H16A H 0.759665 0.855932 0.406948 0.048 Uiso 1 1 calc R U . . .
H16B H 0.739242 0.742108 0.497726 0.048 Uiso 1 1 calc R U . . .
C10 C 0.81106(9) 0.6107(3) 0.31408(16) 0.0393(5) Uani 1 1 d . . . . .
H10A H 0.786651 0.672843 0.266495 0.047 Uiso 1 1 calc R U . . .
H10B H 0.816949 0.487086 0.288390 0.047 Uiso 1 1 calc R U . . .
C15 C 0.81389(9) 0.4224(3) 0.67357(15) 0.0389(5) Uani 1 1 d . . . . .
C17 C 0.69622(8) 0.7037(3) 0.36737(17) 0.0399(5) Uani 1 1 d . . . . .
C19 C 0.63921(10) 0.7622(3) 0.22221(18) 0.0457(5) Uani 1 1 d . . . . .
H19 H 0.633869 0.815259 0.157976 0.055 Uiso 1 1 calc R U . . .
C7 C 0.90851(9) 0.3340(3) 0.47957(17) 0.0406(5) Uani 1 1 d . . . . .
H7A H 0.912645 0.205752 0.460035 0.049 Uiso 1 1 calc R U . . .
H7B H 0.935281 0.363164 0.532229 0.049 Uiso 1 1 calc R U . . .
C18 C 0.68663(9) 0.7830(3) 0.27334(18) 0.0439(5) Uani 1 1 d . . . . .
H18 H 0.712778 0.851565 0.244245 0.053 Uiso 1 1 calc R U . . .
C9 C 0.76998(8) 0.4125(3) 0.43493(16) 0.0371(4) Uani 1 1 d . . . . .
H9A H 0.747222 0.369503 0.378395 0.045 Uiso 1 1 calc R U . . .
H9B H 0.749969 0.413622 0.495557 0.045 Uiso 1 1 calc R U . . .
C6 C 0.91447(9) 0.4575(3) 0.38870(16) 0.0410(5) Uani 1 1 d . . . . .
H6A H 0.951153 0.463295 0.373477 0.049 Uiso 1 1 calc R U . . .
H6B H 0.895209 0.404897 0.330056 0.049 Uiso 1 1 calc R U . . .
C21 C 0.60930(9) 0.5866(3) 0.35670(18) 0.0441(5) Uani 1 1 d . . . . .
H21 H 0.583106 0.518616 0.386037 0.053 Uiso 1 1 calc R U . . .
C22 C 0.65661(9) 0.6056(3) 0.40770(18) 0.0434(5) Uani 1 1 d . . . . .
H22 H 0.662175 0.550725 0.471401 0.052 Uiso 1 1 calc R U . . .
C12 C 0.85222(9) 0.3021(3) 0.62239(16) 0.0398(5) Uani 1 1 d . . . . .
H12A H 0.886165 0.308928 0.658923 0.048 Uiso 1 1 calc R U . . .
H12B H 0.840471 0.174553 0.623246 0.048 Uiso 1 1 calc R U . . .
C13 C 0.93744(9) 0.7703(3) 0.43902(17) 0.0413(5) Uani 1 1 d . . . . .
H13A H 0.927506 0.896316 0.421759 0.050 Uiso 1 1 calc R U . . .
H13B H 0.968693 0.740101 0.403701 0.050 Uiso 1 1 calc R U . . .
C20 C 0.59928(9) 0.6659(3) 0.26247(19) 0.0430(5) Uani 1 1 d . . . . .
C11 C 0.86192(9) 0.7144(3) 0.32084(16) 0.0400(5) Uani 1 1 d . . . . .
H11A H 0.879687 0.699289 0.258013 0.048 Uiso 1 1 calc R U . . .
H11B H 0.855212 0.845203 0.330180 0.048 Uiso 1 1 calc R U . . .
C14 C 0.94884(9) 0.7548(3) 0.55185(17) 0.0399(5) Uani 1 1 d . . . . .
C24 C 0.53426(9) 0.7102(3) 0.12153(19) 0.0468(5) Uani 1 1 d . . . . .
H24 H 0.560148 0.771522 0.087494 0.056 Uiso 1 1 calc R U . . .
C28 C 0.38671(9) 0.6950(3) -0.03923(18) 0.0429(5) Uani 1 1 d . . . . .
C8 C 0.81548(9) 0.2847(3) 0.45025(16) 0.0392(5) Uani 1 1 d . . . . .
H8A H 0.803611 0.169166 0.478532 0.047 Uiso 1 1 calc R U . . .
H8B H 0.829576 0.257953 0.384801 0.047 Uiso 1 1 calc R U . . .
C25 C 0.48396(9) 0.6975(3) 0.06839(18) 0.0435(5) Uani 1 1 d . . . . .
C27 C 0.42916(9) 0.7811(3) -0.07710(19) 0.0458(5) Uani 1 1 d . . . . .
H27 H 0.425717 0.840358 -0.139951 0.055 Uiso 1 1 calc R U . . .
C29 C 0.39462(9) 0.6036(3) 0.05299(19) 0.0454(5) Uani 1 1 d . . . . .
H29 H 0.366972 0.539039 0.079611 0.055 Uiso 1 1 calc R U . . .
C30 C 0.44162(9) 0.6064(3) 0.10494(19) 0.0449(5) Uani 1 1 d . . . . .
H30 H 0.445488 0.545101 0.167133 0.054 Uiso 1 1 calc R U . . .
C26 C 0.47619(9) 0.7813(3) -0.02419(19) 0.0474(5) Uani 1 1 d . . . . .
H26 H 0.504314 0.840948 -0.052161 0.057 Uiso 1 1 calc R U . . .
C23 C 0.54825(9) 0.6464(3) 0.2118(2) 0.0448(5) Uani 1 1 d . . . . .
H23 H 0.523020 0.582806 0.246490 0.054 Uiso 1 1 calc R U . . .
C32 C 0.30008(10) 0.5748(4) -0.0603(2) 0.0530(6) Uani 1 1 d . . . . .
H32A H 0.313047 0.451417 -0.068783 0.079 Uiso 1 1 calc R U . . .
H32B H 0.268557 0.591381 -0.102389 0.079 Uiso 1 1 calc R U . . .
H32C H 0.292716 0.594049 0.009779 0.079 Uiso 1 1 calc R U . . .
C31 C 0.33477(10) 0.7525(4) -0.1937(2) 0.0516(6) Uani 1 1 d . . . . .
H31A H 0.349782 0.872865 -0.202306 0.077 Uiso 1 1 calc R U . . .
H31B H 0.298621 0.754184 -0.217663 0.077 Uiso 1 1 calc R U . . .
H31C H 0.353463 0.663406 -0.231889 0.077 Uiso 1 1 calc R U . . .
H5A H 1.0142(11) 0.872(3) 0.7204(14) 0.077 Uiso 1 1 d D U . . .
H5B H 1.0468(11) 0.997(3) 0.7757(12) 0.077 Uiso 1 1 d D U . . .

loop_
_atom_site_aniso_label
_atom_site_aniso_U_11
_atom_site_aniso_U_22
_atom_site_aniso_U_33
_atom_site_aniso_U_23
_atom_site_aniso_U_13
_atom_site_aniso_U_12
Ga1 0.04139(16) 0.02861(15) 0.02778(15) -0.00029(7) -0.00112(10) 0.00388(8)
F1 0.0477(7) 0.0311(6) 0.0442(8) -0.0028(5) -0.0034(6) 0.0050(5)
O1 0.0420(8) 0.0400(8) 0.0320(8) -0.0003(6) -0.0025(6) 0.0030(6)
O2 0.0480(8) 0.0356(8) 0.0290(7) -0.0016(6) 0.0012(6) 0.0006(6)
O3 0.0544(10) 0.0549(10) 0.0336(8) 0.0084(7) -0.0016(7) -0.0067(7)
N2 0.0435(9) 0.0299(8) 0.0315(9) 0.0015(6) -0.0011(7) 0.0055(7)
O4 0.0463(9) 0.0558(10) 0.0444(9) -0.0046(8) -0.0037(7) -0.0007(8)
N1 0.0437(10) 0.0366(10) 0.0300(9) 0.0027(6) -0.0022(7) 0.0071(7)
N3 0.0476(10) 0.0292(9) 0.0290(9) 0.0007(6) -0.0054(8) 0.0038(7)
O5 0.0760(14) 0.0592(12) 0.0534(12) -0.0025(9) -0.0173(10) -0.0075(10)
N4 0.0437(10) 0.0508(11) 0.0476(12) -0.0006(9) -0.0018(9) -0.0039(9)
C16 0.0439(11) 0.0349(11) 0.0405(12) -0.0014(8) -0.0009(9) 0.0068(9)
C10 0.0475(12) 0.0399(11) 0.0298(11) 0.0019(8) -0.0030(9) 0.0081(9)
C15 0.0481(12) 0.0389(11) 0.0288(10) 0.0013(8) -0.0070(9) -0.0055(9)
C17 0.0399(11) 0.0360(11) 0.0433(12) 0.0001(9) -0.0018(9) 0.0050(9)
C19 0.0468(12) 0.0442(13) 0.0454(13) 0.0063(10) -0.0030(10) 0.0061(10)
C7 0.0489(12) 0.0353(11) 0.0370(12) -0.0019(8) -0.0019(9) 0.0106(9)
C18 0.0417(12) 0.0399(12) 0.0499(13) 0.0084(10) -0.0003(10) 0.0024(9)
C9 0.0468(11) 0.0322(10) 0.0317(10) 0.0015(8) -0.0046(9) 0.0003(9)
C6 0.0492(12) 0.0397(12) 0.0340(11) -0.0020(8) 0.0012(9) 0.0105(9)
C21 0.0441(12) 0.0414(12) 0.0471(13) 0.0026(10) 0.0071(10) 0.0026(9)
C22 0.0461(12) 0.0424(12) 0.0418(12) 0.0007(9) 0.0026(10) 0.0051(10)
C12 0.0522(12) 0.0353(10) 0.0310(11) 0.0064(8) -0.0051(9) 0.0024(9)
C13 0.0447(11) 0.0392(12) 0.0399(12) 0.0040(9) 0.0010(9) 0.0035(9)
C20 0.0412(12) 0.0410(12) 0.0466(13) -0.0015(9) 0.0009(10) 0.0039(9)
C11 0.0475(12) 0.0417(12) 0.0303(11) 0.0063(8) -0.0013(9) 0.0064(9)
C14 0.0441(12) 0.0362(11) 0.0391(12) -0.0035(8) -0.0004(9) 0.0060(9)
C24 0.0425(12) 0.0441(13) 0.0538(14) -0.0004(10) 0.0026(10) -0.0004(10)
C28 0.0420(12) 0.0398(11) 0.0467(13) -0.0049(9) -0.0001(10) 0.0020(9)
C8 0.0512(12) 0.0307(10) 0.0345(11) -0.0017(8) -0.0082(9) 0.0023(9)
C25 0.0411(11) 0.0402(11) 0.0491(13) -0.0003(10) 0.0018(10) 0.0020(9)
C27 0.0494(13) 0.0443(13) 0.0433(12) 0.0054(10) -0.0002(10) -0.0009(10)
C29 0.0444(12) 0.0422(12) 0.0500(13) 0.0013(10) 0.0049(10) -0.0061(10)
C30 0.0476(13) 0.0421(12) 0.0450(13) 0.0028(9) 0.0013(10) 0.0007(10)
C26 0.0438(12) 0.0479(14) 0.0506(14) 0.0064(11) 0.0041(10) -0.0042(10)
C23 0.0409(12) 0.0431(13) 0.0505(14) 0.0007(9) 0.0024(10) 0.0007(9)
C32 0.0468(13) 0.0539(15) 0.0582(15) -0.0021(12) 0.0021(11) -0.0061(11)
C31 0.0528(14) 0.0483(14) 0.0529(14) -0.0010(10) -0.0059(11) 0.0043(11)

loop_
_atom_type_symbol
_atom_type_description
_atom_type_scat_dispersion_real
_atom_type_scat_dispersion_imag
_atom_type_scat_source
C C 0.0033 0.0016 'International Tables Vol C Tables 4.2.6.8 and 6.1.1.4'
H H 0.0000 0.0000 'International Tables Vol C Tables 4.2.6.8 and 6.1.1.4'
N N 0.0061 0.0033 'International Tables Vol C Tables 4.2.6.8 and 6.1.1.4'
O O 0.0106 0.0060 'International Tables Vol C Tables 4.2.6.8 and 6.1.1.4'
Ga Ga 0.2307 1.6083 'International Tables Vol C Tables 4.2.6.8 and 6.1.1.4'
F F 0.0171 0.0103 'International Tables Vol C Tables 4.2.6.8 and 6.1.1.4'

loop_
_geom_angle_atom_site_label_1
_geom_angle_atom_site_label_2
_geom_angle_atom_site_label_3
_geom_angle
_geom_angle_site_symmetry_1
_geom_angle_site_symmetry_3
_geom_angle_publ_flag
F1 Ga1 O2 97.52(6) . . ?
F1 Ga1 O1 91.28(6) . . ?
O2 Ga1 O1 97.27(7) . . ?
F1 Ga1 N1 96.53(6) . . ?
O2 Ga1 N1 165.93(7) . . ?
O1 Ga1 N1 81.53(7) . . ?
F1 Ga1 N3 176.36(6) . . ?
O2 Ga1 N3 82.69(7) . . ?
O1 Ga1 N3 92.30(7) . . ?
N1 Ga1 N3 83.34(7) . . ?
F1 Ga1 N2 93.09(6) . . ?
O2 Ga1 N2 95.88(7) . . ?
O1 Ga1 N2 165.48(7) . . ?
N1 Ga1 N2 84.22(7) . . ?
N3 Ga1 N2 83.28(7) . . ?
C14 O1 Ga1 113.69(14) . . ?
C15 O2 Ga1 116.36(14) . . ?
C9 N2 C10 111.89(17) . . ?
C9 N2 C16 111.31(17) . . ?
C10 N2 C16 112.36(16) . . ?
C9 N2 Ga1 104.30(12) . . ?
C10 N2 Ga1 108.10(13) . . ?
C16 N2 Ga1 108.44(13) . . ?
C13 N1 C11 113.82(17) . . ?
C13 N1 C6 111.90(18) . . ?
C11 N1 C6 112.42(17) . . ?
C13 N1 Ga1 103.68(13) . . ?
C11 N1 Ga1 104.13(14) . . ?
C6 N1 Ga1 110.19(13) . . ?
C12 N3 C7 114.14(17) . . ?
C12 N3 C8 111.75(18) . . ?
C7 N3 C8 112.04(17) . . ?
C12 N3 Ga1 103.62(13) . . ?
C7 N3 Ga1 105.38(13) . . ?
C8 N3 Ga1 109.27(12) . . ?
H5A O5 H5B 110.9(15) . . ?
C28 N4 C31 119.1(2) . . ?
C28 N4 C32 117.3(2) . . ?
C31 N4 C32 114.3(2) . . ?
N2 C16 C17 116.72(18) . . ?
N2 C16 H16A 108.1 . . ?
C17 C16 H16A 108.1 . . ?
N2 C16 H16B 108.1 . . ?
C17 C16 H16B 108.1 . . ?
H16A C16 H16B 107.3 . . ?
N2 C10 C11 111.31(17) . . ?
N2 C10 H10A 109.4 . . ?
C11 C10 H10A 109.4 . . ?
N2 C10 H10B 109.4 . . ?
C11 C10 H10B 109.4 . . ?
H10A C10 H10B 108.0 . . ?
O3 C15 O2 123.8(2) . . ?
O3 C15 C12 120.0(2) . . ?
O2 C15 C12 116.19(19) . . ?
C22 C17 C18 117.8(2) . . ?
C22 C17 C16 121.2(2) . . ?
C18 C17 C16 120.8(2) . . ?
C18 C19 C20 121.9(2) . . ?
C18 C19 H19 119.1 . . ?
C20 C19 H19 119.1 . . ?
N3 C7 C6 109.01(17) . . ?
N3 C7 H7A 109.9 . . ?
C6 C7 H7A 109.9 . . ?
N3 C7 H7B 109.9 . . ?
C6 C7 H7B 109.9 . . ?
H7A C7 H7B 108.3 . . ?
C19 C18 C17 120.6(2) . . ?
C19 C18 H18 119.7 . . ?
C17 C18 H18 119.7 . . ?
N2 C9 C8 110.11(18) . . ?
N2 C9 H9A 109.6 . . ?
C8 C9 H9A 109.6 . . ?
N2 C9 H9B 109.6 . . ?
C8 C9 H9B 109.6 . . ?
H9A C9 H9B 108.2 . . ?
N1 C6 C7 111.91(17) . . ?
N1 C6 H6A 109.2 . . ?
C7 C6 H6A 109.2 . . ?
N1 C6 H6B 109.2 . . ?
C7 C6 H6B 109.2 . . ?
H6A C6 H6B 107.9 . . ?
C22 C21 C20 121.3(2) . . ?
C22 C21 H21 119.3 . . ?
C20 C21 H21 119.3 . . ?
C21 C22 C17 121.3(2) . . ?
C21 C22 H22 119.3 . . ?
C17 C22 H22 119.3 . . ?
N3 C12 C15 109.82(17) . . ?
N3 C12 H12A 109.7 . . ?
C15 C12 H12A 109.7 . . ?
N3 C12 H12B 109.7 . . ?
C15 C12 H12B 109.7 . . ?
H12A C12 H12B 108.2 . . ?
N1 C13 C14 110.23(18) . . ?
N1 C13 H13A 109.6 . . ?
C14 C13 H13A 109.6 . . ?
N1 C13 H13B 109.6 . . ?
C14 C13 H13B 109.6 . . ?
H13A C13 H13B 108.1 . . ?
C19 C20 C21 117.0(2) . . ?
C19 C20 C23 123.2(2) . . ?
C21 C20 C23 119.7(2) . . ?
N1 C11 C10 109.90(18) . . ?
N1 C11 H11A 109.7 . . ?
C10 C11 H11A 109.7 . . ?
N1 C11 H11B 109.7 . . ?
C10 C11 H11B 109.7 . . ?
H11A C11 H11B 108.2 . . ?
O4 C14 O1 124.9(2) . . ?
O4 C14 C13 118.7(2) . . ?
O1 C14 C13 116.4(2) . . ?
C23 C24 C25 128.0(2) . . ?
C23 C24 H24 116.0 . . ?
C25 C24 H24 116.0 . . ?
C27 C28 N4 121.1(2) . . ?
C27 C28 C29 117.0(2) . . ?
N4 C28 C29 121.8(2) . . ?
N3 C8 C9 112.27(17) . . ?
N3 C8 H8A 109.2 . . ?
C9 C8 H8A 109.2 . . ?
N3 C8 H8B 109.2 . . ?
C9 C8 H8B 109.2 . . ?
H8A C8 H8B 107.9 . . ?
C26 C25 C30 116.4(2) . . ?
C26 C25 C24 119.4(2) . . ?
C30 C25 C24 124.2(2) . . ?
C26 C27 C28 120.8(2) . . ?
C26 C27 H27 119.6 . . ?
C28 C27 H27 119.6 . . ?
C30 C29 C28 121.3(2) . . ?
C30 C29 H29 119.4 . . ?
C28 C29 H29 119.4 . . ?
C29 C30 C25 121.7(2) . . ?
C29 C30 H30 119.1 . . ?
C25 C30 H30 119.1 . . ?
C27 C26 C25 122.7(2) . . ?
C27 C26 H26 118.7 . . ?
C25 C26 H26 118.7 . . ?
C24 C23 C20 125.7(2) . . ?
C24 C23 H23 117.2 . . ?
C20 C23 H23 117.2 . . ?
N4 C32 H32A 109.5 . . ?
N4 C32 H32B 109.5 . . ?
H32A C32 H32B 109.5 . . ?
N4 C32 H32C 109.5 . . ?
H32A C32 H32C 109.5 . . ?
H32B C32 H32C 109.5 . . ?
N4 C31 H31A 109.5 . . ?
N4 C31 H31B 109.5 . . ?
H31A C31 H31B 109.5 . . ?
N4 C31 H31C 109.5 . . ?
H31A C31 H31C 109.5 . . ?
H31B C31 H31C 109.5 . . ?

loop_
_geom_bond_atom_site_label_1
_geom_bond_atom_site_label_2
_geom_bond_distance
_geom_bond_site_symmetry_2
_geom_bond_publ_flag
Ga1 F1 1.8189(14) . ?
Ga1 O2 1.9240(15) . ?
Ga1 O1 1.9832(16) . ?
Ga1 N1 2.081(2) . ?
Ga1 N3 2.1101(17) . ?
Ga1 N2 2.1268(19) . ?
O1 C14 1.291(3) . ?
O2 C15 1.298(3) . ?
O3 C15 1.223(3) . ?
N2 C9 1.482(3) . ?
N2 C10 1.500(3) . ?
N2 C16 1.505(3) . ?
O4 C14 1.229(3) . ?
N1 C13 1.485(3) . ?
N1 C11 1.494(3) . ?
N1 C6 1.495(3) . ?
N3 C12 1.480(3) . ?
N3 C7 1.484(3) . ?
N3 C8 1.488(3) . ?
O5 H5A 0.871(9) . ?
O5 H5B 0.873(10) . ?
N4 C28 1.396(3) . ?
N4 C31 1.447(3) . ?
N4 C32 1.449(3) . ?
C16 C17 1.510(3) . ?
C16 H16A 0.9900 . ?
C16 H16B 0.9900 . ?
C10 C11 1.530(3) . ?
C10 H10A 0.9900 . ?
C10 H10B 0.9900 . ?
C15 C12 1.528(3) . ?
C17 C22 1.395(3) . ?
C17 C18 1.401(3) . ?
C19 C18 1.390(3) . ?
C19 C20 1.394(3) . ?
C19 H19 0.9500 . ?
C7 C6 1.537(3) . ?
C7 H7A 0.9900 . ?
C7 H7B 0.9900 . ?
C18 H18 0.9500 . ?
C9 C8 1.521(3) . ?
C9 H9A 0.9900 . ?
C9 H9B 0.9900 . ?
C6 H6A 0.9900 . ?
C6 H6B 0.9900 . ?
C21 C22 1.386(3) . ?
C21 C20 1.405(3) . ?
C21 H21 0.9500 . ?
C22 H22 0.9500 . ?
C12 H12A 0.9900 . ?
C12 H12B 0.9900 . ?
C13 C14 1.531(3) . ?
C13 H13A 0.9900 . ?
C13 H13B 0.9900 . ?
C20 C23 1.469(3) . ?
C11 H11A 0.9900 . ?
C11 H11B 0.9900 . ?
C24 C23 1.333(4) . ?
C24 C25 1.462(3) . ?
C24 H24 0.9500 . ?
C28 C27 1.396(3) . ?
C28 C29 1.415(4) . ?
C8 H8A 0.9900 . ?
C8 H8B 0.9900 . ?
C25 C26 1.393(3) . ?
C25 C30 1.404(3) . ?
C27 C26 1.384(3) . ?
C27 H27 0.9500 . ?
C29 C30 1.378(3) . ?
C29 H29 0.9500 . ?
C30 H30 0.9500 . ?
C26 H26 0.9500 . ?
C23 H23 0.9500 . ?
C32 H32A 0.9800 . ?
C32 H32B 0.9800 . ?
C32 H32C 0.9800 . ?
C31 H31A 0.9800 . ?
C31 H31B 0.9800 . ?
C31 H31C 0.9800 . ?

loop_
_geom_hbond_atom_site_label_D
_geom_hbond_atom_site_label_H
_geom_hbond_atom_site_label_A
_geom_hbond_distance_DH
_geom_hbond_distance_HA
_geom_hbond_distance_DA
_geom_hbond_angle_DHA
_geom_hbond_site_symmetry_A
_geom_hbond_publ_flag
C10 H10A O2 0.99 2.57 3.271(3) 127.4 4_575 yes
C6 H6A O4 0.99 2.62 3.222(3) 119.6 3_766 yes
C12 H12A O5 0.99 2.38 3.346(3) 165.3 2_746 yes
C12 H12B F1 0.99 2.47 3.327(3) 144.1 1_545 yes
C13 H13B O5 0.99 2.60 3.554(3) 162.5 4_575 yes
C11 H11A O1 0.99 2.50 3.400(3) 151.5 4_575 yes
C8 H8A F1 0.99 2.31 3.134(3) 139.5 1_545 yes
C8 H8B O3 0.99 2.25 2.990(3) 130.6 4_565 yes
C31 H31B O3 0.98 2.52 3.452(3) 159.2 2_655 yes
O5 H5A O4 0.871(9) 1.902(12) 2.764(3) 171(3) . yes
O5 H5B O1 0.873(10) 2.302(9) 2.965(3) 132.8(14) 2_756 yes
C10 H10A O2 0.99 2.57 3.271(3) 127.4 4_575 yes
C6 H6A O4 0.99 2.62 3.222(3) 119.6 3_766 yes
C12 H12A O5 0.99 2.38 3.346(3) 165.3 2_746 yes
C12 H12B F1 0.99 2.47 3.327(3) 144.1 1_545 yes
C13 H13B O5 0.99 2.60 3.554(3) 162.5 4_575 yes
C11 H11A O1 0.99 2.50 3.400(3) 151.5 4_575 yes
C8 H8A F1 0.99 2.31 3.134(3) 139.5 1_545 yes
C8 H8B O3 0.99 2.25 2.990(3) 130.6 4_565 yes
C31 H31B O3 0.98 2.52 3.452(3) 159.2 2_655 yes
O5 H5A O4 0.871(9) 1.902(12) 2.764(3) 171(3) . yes
O5 H5B O1 0.873(10) 2.302(9) 2.965(3) 132.8(14) 2_756 yes

loop_
_geom_torsion_atom_site_label_1
_geom_torsion_atom_site_label_2
_geom_torsion_atom_site_label_3
_geom_torsion_atom_site_label_4
_geom_torsion
_geom_torsion_site_symmetry_1
_geom_torsion_site_symmetry_2
_geom_torsion_site_symmetry_3
_geom_torsion_site_symmetry_4
_geom_torsion_publ_flag
C9 N2 C16 C17 -54.2(2) . . . . ?
C10 N2 C16 C17 72.2(2) . . . . ?
Ga1 N2 C16 C17 -168.34(16) . . . . ?
C9 N2 C10 C11 -134.07(18) . . . . ?
C16 N2 C10 C11 99.9(2) . . . . ?
Ga1 N2 C10 C11 -19.8(2) . . . . ?
Ga1 O2 C15 O3 177.78(17) . . . . ?
Ga1 O2 C15 C12 -0.6(2) . . . . ?
N2 C16 C17 C22 91.0(3) . . . . ?
N2 C16 C17 C18 -93.7(3) . . . . ?
C12 N3 C7 C6 -160.28(18) . . . . ?
C8 N3 C7 C6 71.4(2) . . . . ?
Ga1 N3 C7 C6 -47.27(19) . . . . ?
C20 C19 C18 C17 1.2(4) . . . . ?
C22 C17 C18 C19 -0.6(3) . . . . ?
C16 C17 C18 C19 -176.0(2) . . . . ?
C10 N2 C9 C8 68.8(2) . . . . ?
C16 N2 C9 C8 -164.54(17) . . . . ?
Ga1 N2 C9 C8 -47.80(18) . . . . ?
C13 N1 C6 C7 96.8(2) . . . . ?
C11 N1 C6 C7 -133.7(2) . . . . ?
Ga1 N1 C6 C7 -18.0(2) . . . . ?
N3 C7 C6 N1 44.5(2) . . . . ?
C20 C21 C22 C17 -0.2(4) . . . . ?
C18 C17 C22 C21 0.1(4) . . . . ?
C16 C17 C22 C21 175.5(2) . . . . ?
C7 N3 C12 C15 147.98(18) . . . . ?
C8 N3 C12 C15 -83.6(2) . . . . ?
Ga1 N3 C12 C15 33.9(2) . . . . ?
O3 C15 C12 N3 156.8(2) . . . . ?
O2 C15 C12 N3 -24.8(3) . . . . ?
C11 N1 C13 C14 147.06(18) . . . . ?
C6 N1 C13 C14 -84.1(2) . . . . ?
Ga1 N1 C13 C14 34.60(19) . . . . ?
C18 C19 C20 C21 -1.3(4) . . . . ?
C18 C19 C20 C23 178.0(2) . . . . ?
C22 C21 C20 C19 0.8(3) . . . . ?
C22 C21 C20 C23 -178.5(2) . . . . ?
C13 N1 C11 C10 -162.00(18) . . . . ?
C6 N1 C11 C10 69.5(2) . . . . ?
Ga1 N1 C11 C10 -49.81(19) . . . . ?
N2 C10 C11 N1 47.7(2) . . . . ?
Ga1 O1 C14 O4 166.53(18) . . . . ?
Ga1 O1 C14 C13 -13.4(2) . . . . ?
N1 C13 C14 O4 163.8(2) . . . . ?
N1 C13 C14 O1 -16.3(3) . . . . ?
C31 N4 C28 C27 19.3(3) . . . . ?
C32 N4 C28 C27 164.1(2) . . . . ?
C31 N4 C28 C29 -162.8(2) . . . . ?
C32 N4 C28 C29 -17.9(3) . . . . ?
C12 N3 C8 C9 94.7(2) . . . . ?
C7 N3 C8 C9 -135.74(19) . . . . ?
Ga1 N3 C8 C9 -19.3(2) . . . . ?
N2 C9 C8 N3 46.5(2) . . . . ?
C23 C24 C25 C26 176.8(3) . . . . ?
C23 C24 C25 C30 -2.5(4) . . . . ?
N4 C28 C27 C26 175.9(2) . . . . ?
C29 C28 C27 C26 -2.2(4) . . . . ?
C27 C28 C29 C30 2.7(4) . . . . ?
N4 C28 C29 C30 -175.3(2) . . . . ?
C28 C29 C30 C25 -0.9(4) . . . . ?
C26 C25 C30 C29 -1.4(4) . . . . ?
C24 C25 C30 C29 177.9(2) . . . . ?
C28 C27 C26 C25 -0.1(4) . . . . ?
C30 C25 C26 C27 2.0(4) . . . . ?
C24 C25 C26 C27 -177.4(2) . . . . ?
C25 C24 C23 C20 -178.9(2) . . . . ?
C19 C20 C23 C24 2.8(4) . . . . ?
C21 C20 C23 C24 -178.0(2) . . . . ?
